data_1533607
loop_
_publ_author_name
'Gulay, L.D.'
'Nazarchuk, O.P.'
'Olekseyuk, I.D.'

_publ_section_title
;
 Crystal structures of the compounds Cu2 Co Si(Ge,Sn) S4 and Cu2 Co Ge(Sn)
 Se4
;
_journal_name_full 'Journal of Alloys Compd.'
_journal_page_first 306
_journal_page_last 311
_journal_volume 377
_journal_year 2004
_chemical_formula_sum 'Co Cu2 S4 Sn'
_chemical_name_systematic 'Cu2 Co Sn S4'
_space_group_IT_number 121
_symmetry_space_group_name_Hall 'I -4 2'
_symmetry_space_group_name_H-M 'I -4 2 m'
_cell_angle_alpha 90
_cell_angle_beta 90
_cell_angle_gamma 90
_cell_formula_units_Z 2
_cell_length_a 5.3956
_cell_length_b 5.3956
_cell_length_c 10.789
_cell_volume 314.095
_citation_journal_id_ASTM JALCEU
_cod_data_source_file Gulay_JALCEU_2004_1545.cif
_cod_data_source_block Co1Cu2S4Sn1
_cod_original_cell_volume 314.0947
_cod_original_formula_sum 'Co1 Cu2 S4 Sn1'
_cod_database_code 1533607

loop_
_symmetry_equiv_pos_as_xyz
x,y,z
y,-x,-z
-x,-y,z
-y,x,-z
x,-y,-z
-y,-x,z
-x,y,-z
y,x,z
x+1/2,y+1/2,z+1/2
y+1/2,-x+1/2,-z+1/2
-x+1/2,-y+1/2,z+1/2
-y+1/2,x+1/2,-z+1/2
x+1/2,-y+1/2,-z+1/2
-y+1/2,-x+1/2,z+1/2
-x+1/2,y+1/2,-z+1/2
y+1/2,x+1/2,z+1/2

loop_
_atom_site_label
_atom_site_type_symbol
_atom_site_fract_x
_atom_site_fract_y
_atom_site_fract_z
_atom_site_occupancy
_atom_site_U_iso_or_equiv
Sn1 Sn+4 0 0 0.5 1 0.0
Co1 Co+2 0 0 0 1 0.0
S1 S-2 0.2421 0.2421 0.1332 1 0.0
Cu1 Cu+1 0 0.5 0.25 1 0.0
